data_1504018
loop_
_publ_author_name
'Zhang, Hongyu'
'Karasawa, Takashi'
'Yamada, Hiroshi'
'Wakamiya, Atsushi'
'Yamaguchi, Shigehiro'

_publ_section_title
;
 Intramolecular reductive double cyclization of
 o,o'-bis(arylcarbonyl)diphenylacetylenes: synthesis of ladder
 pi-conjugated skeletons.
;
_journal_issue 14
_journal_name_full 'Organic letters'
_journal_page_first 3076
_journal_page_last 3079
_journal_paper_doi 10.1021/ol901148p
_journal_volume 11
_journal_year 2009
_chemical_formula_sum 'C43 H31 Cl3 O2'
_chemical_formula_weight 686.03
_chemical_name_systematic
; 
 ? 
;
_space_group_IT_number 14
_symmetry_cell_setting monoclinic
_symmetry_space_group_name_Hall '-P 2ybc'
_symmetry_space_group_name_H-M 'P 1 21/c 1'
_atom_sites_solution_hydrogens geom
_atom_sites_solution_primary direct
_atom_sites_solution_secondary difmap
_audit_creation_method SHELXL-97
_cell_angle_alpha 90.00
_cell_angle_beta 112.669(3)
_cell_angle_gamma 90.00
_cell_formula_units_Z 4
_cell_length_a 17.962(4)
_cell_length_b 9.9317(18)
_cell_length_c 20.157(4)
_cell_measurement_reflns_used 7570
_cell_measurement_temperature 123(2)
_cell_measurement_theta_max 31.5050
_cell_measurement_theta_min 2.0508
_cell_volume 3318.1(12)
_computing_molecular_graphics 'ORTEP 3 for windows'
_computing_structure_refinement 'SHELXL-97 (Sheldrick, 1997)'
_computing_structure_solution 'SHELXS-97 (Sheldrick, 1990)'
_diffrn_ambient_temperature 123(2)
_diffrn_measured_fraction_theta_full 0.998
_diffrn_measured_fraction_theta_max 0.998
_diffrn_measurement_device_type
;
Saturn70 CCD (4x4 bin mode) with MicroMax-007
;
_diffrn_radiation_monochromator graphite
_diffrn_radiation_source 'fine-focus sealed tube'
_diffrn_radiation_type MoK\a
_diffrn_radiation_wavelength 0.71070
_diffrn_reflns_av_R_equivalents 0.0536
_diffrn_reflns_av_sigmaI/netI 0.0475
_diffrn_reflns_limit_h_max 20
_diffrn_reflns_limit_h_min -21
_diffrn_reflns_limit_k_max 11
_diffrn_reflns_limit_k_min -11
_diffrn_reflns_limit_l_max 23
_diffrn_reflns_limit_l_min -23
_diffrn_reflns_number 21868
_diffrn_reflns_theta_full 25.00
_diffrn_reflns_theta_max 25.00
_diffrn_reflns_theta_min 2.32
_exptl_absorpt_coefficient_mu 0.315
_exptl_absorpt_correction_T_max 0.9397
_exptl_absorpt_correction_T_min 0.9397
_exptl_absorpt_correction_type multi-scan
_exptl_absorpt_process_details 'Jacobson, R. (1998) Private communication'
_exptl_crystal_colour colorless
_exptl_crystal_density_diffrn 1.373
_exptl_crystal_density_method 'not measured'
_exptl_crystal_description rod
_exptl_crystal_F_000 1424
_exptl_crystal_size_max 0.20
_exptl_crystal_size_mid 0.10
_exptl_crystal_size_min 0.10
_refine_diff_density_max 0.355
_refine_diff_density_min -0.477
_refine_diff_density_rms 0.057
_refine_ls_extinction_coef none
_refine_ls_extinction_method none
_refine_ls_goodness_of_fit_ref 1.145
_refine_ls_hydrogen_treatment none
_refine_ls_matrix_type full
_refine_ls_number_parameters 454
_refine_ls_number_reflns 5840
_refine_ls_number_restraints 0
_refine_ls_restrained_S_all 1.145
_refine_ls_R_factor_all 0.0778
_refine_ls_R_factor_gt 0.0613
_refine_ls_shift/su_max 0.000
_refine_ls_shift/su_mean 0.000
_refine_ls_structure_factor_coef Fsqd
_refine_ls_weighting_details 'calc w=1/[\s^2^(Fo^2^)+(0.0522P)^2^+1.4898P] where P=(Fo^2^+2Fc^2^)/3'
_refine_ls_weighting_scheme calc
_refine_ls_wR_factor_gt 0.1228
_refine_ls_wR_factor_ref 0.1317
_reflns_number_gt 4799
_reflns_number_total 5840
_reflns_threshold_expression >2sigma(I)
_cod_data_source_file ol901148p_si_002.cif
_cod_data_source_block comp7
_cod_original_cell_volume 3318.2(11)
_cod_original_sg_symbol_H-M P21/c
_cod_database_code 1504018

loop_
_symmetry_equiv_pos_as_xyz
'x, y, z'
'-x, y+1/2, -z+1/2'
'-x, -y, -z'
'x, -y-1/2, z-1/2'

loop_
_atom_site_label
_atom_site_type_symbol
_atom_site_fract_x
_atom_site_fract_y
_atom_site_fract_z
_atom_site_U_iso_or_equiv
_atom_site_adp_type
_atom_site_occupancy
_atom_site_symmetry_multiplicity
_atom_site_calc_flag
_atom_site_refinement_flags
_atom_site_disorder_assembly
_atom_site_disorder_group
C1 C 0.04785(14) 0.3653(2) 0.69541(12) 0.0150(5) Uani 1 1 d . . .
C2 C 0.06613(15) 0.5032(2) 0.70068(12) 0.0164(5) Uani 1 1 d . . .
C3 C 0.00469(15) 0.5976(3) 0.68377(12) 0.0188(6) Uani 1 1 d . . .
H1 H 0.0172 0.6908 0.6855 0.023 Uiso 1 1 calc R . .
C4 C -0.07455(15) 0.5572(3) 0.66439(13) 0.0195(6) Uani 1 1 d . . .
H2 H -0.1164 0.6224 0.6521 0.023 Uiso 1 1 calc R . .
C5 C -0.09277(15) 0.4220(3) 0.66293(13) 0.0194(6) Uani 1 1 d . . .
H3 H -0.1470 0.3945 0.6514 0.023 Uiso 1 1 calc R . .
C6 C -0.03246(15) 0.3259(3) 0.67814(12) 0.0165(5) Uani 1 1 d . . .
H4 H -0.0456 0.2330 0.6769 0.020 Uiso 1 1 calc R . .
C7 C 0.11546(14) 0.2683(2) 0.71074(12) 0.0140(5) Uani 1 1 d . . .
C8 C 0.19351(14) 0.3135(2) 0.76606(12) 0.0141(5) Uani 1 1 d . . .
C9 C 0.24352(14) 0.2030(2) 0.81064(12) 0.0153(5) Uani 1 1 d . . .
C10 C 0.23810(14) 0.0749(2) 0.77946(13) 0.0149(5) Uani 1 1 d . . .
C11 C 0.28029(14) -0.0330(3) 0.82027(13) 0.0175(5) Uani 1 1 d . . .
H5 H 0.2778 -0.1183 0.7982 0.021 Uiso 1 1 calc R . .
C12 C 0.32622(15) -0.0174(3) 0.89321(13) 0.0202(6) Uani 1 1 d . . .
H6 H 0.3549 -0.0917 0.9210 0.024 Uiso 1 1 calc R . .
C13 C 0.32997(15) 0.1077(3) 0.92519(13) 0.0212(6) Uani 1 1 d . . .
H7 H 0.3607 0.1187 0.9752 0.025 Uiso 1 1 calc R . .
C14 C 0.28910(14) 0.2160(2) 0.88448(12) 0.0165(5) Uani 1 1 d . . .
H8 H 0.2919 0.3010 0.9070 0.020 Uiso 1 1 calc R . .
C15 C 0.15314(15) 0.5486(2) 0.72143(12) 0.0152(5) Uani 1 1 d . . .
C16 C 0.21199(14) 0.4458(2) 0.77261(12) 0.0156(5) Uani 1 1 d . . .
C17 C 0.18649(14) 0.0595(2) 0.69978(13) 0.0151(5) Uani 1 1 d . . .
C18 C 0.11075(14) 0.1478(2) 0.67875(12) 0.0150(5) Uani 1 1 d . . .
O1 O 0.16598(11) 0.67292(16) 0.75991(9) 0.0200(4) Uani 1 1 d . . .
H9 H 0.1619 0.7371 0.7316 0.030 Uiso 1 1 calc R . .
C19 C 0.17318(15) 0.5645(2) 0.65387(13) 0.0166(5) Uani 1 1 d . . .
C20 C 0.12043(16) 0.5210(3) 0.58607(13) 0.0210(6) Uani 1 1 d . . .
H10 H 0.0701 0.4819 0.5807 0.025 Uiso 1 1 calc R . .
C21 C 0.14074(17) 0.5344(3) 0.52663(14) 0.0252(6) Uani 1 1 d . . .
H11 H 0.1044 0.5042 0.4809 0.030 Uiso 1 1 calc R . .
C22 C 0.21367(17) 0.5915(3) 0.53361(14) 0.0268(6) Uani 1 1 d . . .
H12 H 0.2277 0.5999 0.4929 0.032 Uiso 1 1 calc R . .
C23 C 0.26585(17) 0.6362(3) 0.60021(15) 0.0277(6) Uani 1 1 d . . .
H13 H 0.3157 0.6762 0.6051 0.033 Uiso 1 1 calc R . .
C24 C 0.24620(16) 0.6232(3) 0.66011(14) 0.0218(6) Uani 1 1 d . . .
H14 H 0.2826 0.6545 0.7056 0.026 Uiso 1 1 calc R . .
O2 O 0.16333(10) -0.08033(16) 0.68822(9) 0.0175(4) Uani 1 1 d . . .
H15 H 0.1349 -0.0929 0.6445 0.026 Uiso 1 1 calc R . .
C25 C 0.23858(14) 0.0911(2) 0.65616(12) 0.0149(5) Uani 1 1 d . . .
C26 C 0.23513(16) 0.2115(3) 0.62124(13) 0.0217(6) Uani 1 1 d . . .
H16 H 0.1992 0.2800 0.6234 0.026 Uiso 1 1 calc R . .
C27 C 0.28380(17) 0.2339(3) 0.58275(15) 0.0294(7) Uani 1 1 d . . .
H17 H 0.2811 0.3176 0.5591 0.035 Uiso 1 1 calc R . .
C28 C 0.33602(16) 0.1352(3) 0.57865(14) 0.0256(6) Uani 1 1 d . . .
H18 H 0.3683 0.1500 0.5515 0.031 Uiso 1 1 calc R . .
C29 C 0.34082(16) 0.0149(3) 0.61434(14) 0.0236(6) Uani 1 1 d . . .
H19 H 0.3771 -0.0531 0.6122 0.028 Uiso 1 1 calc R . .
C30 C 0.29314(15) -0.0071(3) 0.65312(14) 0.0210(6) Uani 1 1 d . . .
H20 H 0.2974 -0.0898 0.6780 0.025 Uiso 1 1 calc R . .
C31 C 0.28970(15) 0.4984(2) 0.82523(13) 0.0196(6) Uani 1 1 d . . .
C32 C 0.29191(17) 0.5717(3) 0.88533(14) 0.0267(6) Uani 1 1 d . . .
H21 H 0.2430 0.5910 0.8912 0.032 Uiso 1 1 calc R . .
C33 C 0.36402(19) 0.6162(3) 0.93606(16) 0.0376(8) Uani 1 1 d . . .
H22 H 0.3647 0.6633 0.9773 0.045 Uiso 1 1 calc R . .
C34 C 0.4350(2) 0.5926(3) 0.92721(18) 0.0450(9) Uani 1 1 d . . .
H23 H 0.4846 0.6245 0.9619 0.054 Uiso 1 1 calc R . .
C35 C 0.43416(18) 0.5226(3) 0.86771(19) 0.0444(9) Uani 1 1 d . . .
H24 H 0.4831 0.5077 0.8612 0.053 Uiso 1 1 calc R . .
C36 C 0.36160(16) 0.4737(3) 0.81711(16) 0.0293(7) Uani 1 1 d . . .
H25 H 0.3616 0.4233 0.7770 0.035 Uiso 1 1 calc R . .
C37 C 0.03448(14) 0.0980(2) 0.62200(13) 0.0156(5) Uani 1 1 d . . .
C38 C -0.00914(15) -0.0061(3) 0.63701(14) 0.0214(6) Uani 1 1 d . . .
H26 H 0.0134 -0.0533 0.6813 0.026 Uiso 1 1 calc R . .
C39 C -0.08518(16) -0.0410(3) 0.58752(15) 0.0256(6) Uani 1 1 d . . .
H27 H -0.1143 -0.1122 0.5980 0.031 Uiso 1 1 calc R . .
C40 C -0.11864(16) 0.0277(3) 0.52297(15) 0.0276(7) Uani 1 1 d . . .
H28 H -0.1712 0.0054 0.4897 0.033 Uiso 1 1 calc R . .
C41 C -0.07539(16) 0.1283(3) 0.50725(14) 0.0249(6) Uani 1 1 d . . .
H29 H -0.0982 0.1750 0.4628 0.030 Uiso 1 1 calc R . .
C42 C 0.00108(15) 0.1623(3) 0.55564(13) 0.0191(6) Uani 1 1 d . . .
H30 H 0.0310 0.2300 0.5434 0.023 Uiso 1 1 calc R . .
C43 C 0.47761(18) 0.0867(3) 0.84054(16) 0.0357(7) Uani 1 1 d . . .
H31 H 0.4182 0.0858 0.8288 0.043 Uiso 0.60(2) 1 calc PR A 1
H32 H 0.4184 0.1041 0.8245 0.043 Uiso 0.40(2) 1 calc PR A 2
Cl1A Cl 0.4981(2) 0.2025(8) 0.7808(2) 0.0480(9) Uani 0.60(2) 1 d P A 1
Cl2A Cl 0.5072(4) -0.0698(5) 0.8299(6) 0.0905(15) Uani 0.60(2) 1 d P A 1
Cl3 Cl 0.52669(5) 0.15250(10) 0.92711(4) 0.0523(3) Uani 1 1 d . A .
Cl1B Cl 0.5088(6) 0.141(2) 0.7763(3) 0.070(4) Uani 0.40(2) 1 d P A 2
Cl2B Cl 0.4955(4) -0.0957(11) 0.8515(5) 0.058(2) Uani 0.40(2) 1 d P A 2

loop_
_atom_site_aniso_label
_atom_site_aniso_U_11
_atom_site_aniso_U_22
_atom_site_aniso_U_33
_atom_site_aniso_U_23
_atom_site_aniso_U_13
_atom_site_aniso_U_12
C1 0.0184(13) 0.0174(13) 0.0100(12) -0.0009(10) 0.0063(10) 0.0004(10)
C2 0.0196(13) 0.0183(13) 0.0130(12) -0.0001(10) 0.0083(11) 0.0021(10)
C3 0.0267(14) 0.0169(13) 0.0138(13) 0.0017(11) 0.0089(11) 0.0056(11)
C4 0.0200(13) 0.0254(15) 0.0134(12) 0.0027(11) 0.0067(11) 0.0104(11)
C5 0.0147(13) 0.0299(15) 0.0148(12) -0.0005(11) 0.0071(11) 0.0015(11)
C6 0.0209(13) 0.0193(13) 0.0107(12) 0.0009(10) 0.0074(10) -0.0013(11)
C7 0.0152(12) 0.0148(13) 0.0135(12) 0.0035(10) 0.0072(10) 0.0014(10)
C8 0.0153(12) 0.0159(13) 0.0118(12) -0.0011(10) 0.0063(10) -0.0002(10)
C9 0.0144(12) 0.0176(13) 0.0156(12) 0.0030(10) 0.0075(10) -0.0007(10)
C10 0.0138(12) 0.0156(13) 0.0170(13) 0.0022(10) 0.0078(10) -0.0008(10)
C11 0.0183(13) 0.0158(13) 0.0188(13) 0.0013(11) 0.0075(11) 0.0013(10)
C12 0.0176(13) 0.0205(14) 0.0216(14) 0.0071(11) 0.0066(11) 0.0036(11)
C13 0.0218(14) 0.0250(15) 0.0152(13) 0.0013(11) 0.0054(11) -0.0012(11)
C14 0.0170(13) 0.0163(13) 0.0169(13) -0.0012(11) 0.0073(11) -0.0015(10)
C15 0.0207(13) 0.0105(12) 0.0136(12) -0.0024(10) 0.0057(11) -0.0003(10)
C16 0.0178(13) 0.0173(13) 0.0140(12) 0.0012(10) 0.0087(10) 0.0019(10)
C17 0.0157(12) 0.0112(12) 0.0187(13) -0.0003(10) 0.0068(11) 0.0018(10)
C18 0.0181(13) 0.0143(13) 0.0128(12) 0.0023(10) 0.0062(10) -0.0004(10)
O1 0.0302(10) 0.0106(9) 0.0192(9) 0.0004(7) 0.0094(8) -0.0001(8)
C19 0.0223(13) 0.0095(12) 0.0186(13) 0.0034(10) 0.0087(11) 0.0042(10)
C20 0.0261(14) 0.0183(14) 0.0194(13) 0.0021(11) 0.0096(12) 0.0007(11)
C21 0.0347(16) 0.0237(15) 0.0175(14) 0.0001(12) 0.0104(12) 0.0027(12)
C22 0.0365(17) 0.0256(15) 0.0243(15) 0.0074(12) 0.0185(14) 0.0079(13)
C23 0.0282(15) 0.0237(15) 0.0351(16) 0.0068(13) 0.0166(14) 0.0020(12)
C24 0.0247(14) 0.0198(14) 0.0210(14) 0.0004(11) 0.0091(12) 0.0007(11)
O2 0.0209(9) 0.0122(9) 0.0163(9) -0.0017(7) 0.0039(8) -0.0023(7)
C25 0.0160(12) 0.0156(13) 0.0125(12) -0.0026(10) 0.0050(10) -0.0013(10)
C26 0.0271(14) 0.0171(13) 0.0253(14) 0.0018(11) 0.0149(12) 0.0020(11)
C27 0.0392(17) 0.0216(15) 0.0355(16) 0.0062(13) 0.0234(15) -0.0010(13)
C28 0.0247(15) 0.0311(16) 0.0269(15) 0.0013(13) 0.0166(13) -0.0011(12)
C29 0.0199(14) 0.0257(15) 0.0271(15) -0.0004(12) 0.0110(12) 0.0041(11)
C30 0.0225(14) 0.0171(13) 0.0228(14) 0.0035(11) 0.0082(12) 0.0024(11)
C31 0.0177(13) 0.0144(13) 0.0218(14) 0.0054(11) 0.0023(11) -0.0020(10)
C32 0.0332(16) 0.0204(14) 0.0220(14) 0.0013(12) 0.0055(13) -0.0034(12)
C33 0.046(2) 0.0229(16) 0.0298(17) 0.0020(13) -0.0009(15) -0.0072(14)
C34 0.040(2) 0.0340(19) 0.0386(19) 0.0033(16) -0.0099(16) -0.0150(15)
C35 0.0199(16) 0.043(2) 0.062(2) 0.0182(18) 0.0076(16) -0.0004(14)
C36 0.0251(15) 0.0253(16) 0.0336(16) 0.0069(13) 0.0071(13) 0.0019(12)
C37 0.0150(12) 0.0153(13) 0.0175(13) -0.0036(10) 0.0075(11) 0.0027(10)
C38 0.0205(14) 0.0225(14) 0.0207(14) -0.0019(11) 0.0073(11) -0.0012(11)
C39 0.0212(14) 0.0221(15) 0.0338(16) -0.0098(13) 0.0111(13) -0.0063(12)
C40 0.0172(14) 0.0321(16) 0.0253(15) -0.0101(13) -0.0007(12) 0.0013(12)
C41 0.0280(15) 0.0242(15) 0.0158(13) -0.0031(11) 0.0011(12) 0.0101(12)
C42 0.0252(14) 0.0157(13) 0.0164(13) -0.0034(11) 0.0081(11) 0.0016(11)
C43 0.0273(16) 0.0436(19) 0.0340(17) -0.0050(15) 0.0094(14) -0.0046(14)
Cl1A 0.0535(12) 0.056(2) 0.0393(11) 0.0043(12) 0.0227(9) -0.0066(13)
Cl2A 0.121(3) 0.0340(15) 0.134(4) -0.0111(18) 0.069(3) -0.0003(14)
Cl3 0.0360(5) 0.0807(7) 0.0370(5) -0.0186(4) 0.0105(4) -0.0148(4)
Cl1B 0.057(3) 0.114(9) 0.0335(17) 0.012(3) 0.0101(15) -0.032(4)
Cl2B 0.067(3) 0.037(3) 0.077(3) -0.012(2) 0.0342(19) 0.0095(17)

loop_
_atom_type_symbol
_atom_type_description
_atom_type_scat_dispersion_real
_atom_type_scat_dispersion_imag
_atom_type_scat_source
C C 0.0033 0.0016 'International Tables Vol C Tables 4.2.6.8 and 6.1.1.4'
H H 0.0000 0.0000 'International Tables Vol C Tables 4.2.6.8 and 6.1.1.4'
Cl Cl 0.1484 0.1585 'International Tables Vol C Tables 4.2.6.8 and 6.1.1.4'
O O 0.0106 0.0060 'International Tables Vol C Tables 4.2.6.8 and 6.1.1.4'

loop_
_geom_angle_atom_site_label_1
_geom_angle_atom_site_label_2
_geom_angle_atom_site_label_3
_geom_angle
C2 C1 C6 118.7(2)
C2 C1 C7 117.9(2)
C6 C1 C7 123.4(2)
C3 C2 C1 120.0(2)
C3 C2 C15 120.2(2)
C1 C2 C15 119.7(2)
C4 C3 C2 120.5(2)
C5 C4 C3 119.9(2)
C4 C5 C6 120.4(2)
C5 C6 C1 120.3(2)
C18 C7 C8 119.7(2)
C18 C7 C1 125.5(2)
C8 C7 C1 114.8(2)
C16 C8 C9 126.4(2)
C16 C8 C7 119.5(2)
C9 C8 C7 114.1(2)
C14 C9 C10 118.0(2)
C14 C9 C8 123.0(2)
C10 C9 C8 118.5(2)
C11 C10 C9 120.4(2)
C11 C10 C17 121.4(2)
C9 C10 C17 118.2(2)
C10 C11 C12 120.5(2)
C13 C12 C11 119.6(2)
C14 C13 C12 120.1(2)
C13 C14 C9 121.2(2)
O1 C15 C2 109.81(19)
O1 C15 C16 106.43(18)
C2 C15 C16 110.74(19)
O1 C15 C19 110.26(19)
C2 C15 C19 110.57(19)
C16 C15 C19 108.94(19)
C8 C16 C31 122.7(2)
C8 C16 C15 120.0(2)
C31 C16 C15 117.2(2)
O2 C17 C10 106.72(18)
O2 C17 C18 109.60(19)
C10 C17 C18 110.43(19)
O2 C17 C25 107.70(18)
C10 C17 C25 108.94(19)
C18 C17 C25 113.22(19)
C7 C18 C37 122.1(2)
C7 C18 C17 119.3(2)
C37 C18 C17 118.5(2)
C24 C19 C20 118.5(2)
C24 C19 C15 119.6(2)
C20 C19 C15 122.0(2)
C21 C20 C19 120.7(2)
C22 C21 C20 120.3(3)
C23 C22 C21 119.5(2)
C22 C23 C24 120.7(3)
C23 C24 C19 120.3(3)
C26 C25 C30 118.5(2)
C26 C25 C17 123.4(2)
C30 C25 C17 118.1(2)
C25 C26 C27 120.6(2)
C28 C27 C26 120.5(3)
C29 C28 C27 119.4(2)
C28 C29 C30 120.3(2)
C29 C30 C25 120.8(2)
C36 C31 C32 118.5(2)
C36 C31 C16 121.1(2)
C32 C31 C16 120.4(2)
C33 C32 C31 120.9(3)
C34 C33 C32 120.2(3)
C33 C34 C35 119.9(3)
C34 C35 C36 120.3(3)
C31 C36 C35 120.1(3)
C42 C37 C38 118.5(2)
C42 C37 C18 120.9(2)
C38 C37 C18 120.3(2)
C39 C38 C37 120.4(2)
C40 C39 C38 120.2(3)
C41 C40 C39 119.7(2)
C40 C41 C42 120.6(2)
C41 C42 C37 120.5(2)
Cl2A C43 Cl1B 89.0(5)
Cl2A C43 Cl3 114.2(4)
Cl1B C43 Cl3 117.2(5)
Cl2A C43 Cl1A 110.3(4)
Cl1B C43 Cl1A 21.3(7)
Cl3 C43 Cl1A 105.9(2)
Cl2A C43 Cl2B 19.3(2)
Cl1B C43 Cl2B 108.3(6)
Cl3 C43 Cl2B 104.5(3)
Cl1A C43 Cl2B 129.6(3)

loop_
_geom_bond_atom_site_label_1
_geom_bond_atom_site_label_2
_geom_bond_distance
C1 C2 1.403(3)
C1 C6 1.403(3)
C1 C7 1.486(3)
C2 C3 1.387(3)
C2 C15 1.522(3)
C3 C4 1.383(4)
C4 C5 1.380(4)
C5 C6 1.386(3)
C7 C18 1.347(3)
C7 C8 1.485(3)
C8 C16 1.350(3)
C8 C9 1.482(3)
C9 C14 1.401(3)
C9 C10 1.405(3)
C10 C11 1.385(3)
C10 C17 1.521(3)
C11 C12 1.390(3)
C12 C13 1.389(4)
C13 C14 1.380(3)
C15 O1 1.429(3)
C15 C16 1.544(3)
C15 C19 1.545(3)
C16 C31 1.485(3)
C17 O2 1.443(3)
C17 C18 1.534(3)
C17 C25 1.543(3)
C18 C37 1.490(3)
C19 C24 1.396(4)
C19 C20 1.398(3)
C20 C21 1.387(4)
C21 C22 1.384(4)
C22 C23 1.381(4)
C23 C24 1.388(4)
C25 C26 1.377(3)
C25 C30 1.401(3)
C26 C27 1.392(4)
C27 C28 1.381(4)
C28 C29 1.380(4)
C29 C30 1.381(4)
C31 C36 1.385(4)
C31 C32 1.401(4)
C32 C33 1.377(4)
C33 C34 1.374(5)
C34 C35 1.381(5)
C35 C36 1.397(4)
C37 C42 1.392(3)
C37 C38 1.399(3)
C38 C39 1.389(4)
C39 C40 1.385(4)
C40 C41 1.376(4)
C41 C42 1.385(4)
C43 Cl2A 1.684(6)
C43 Cl1B 1.684(6)
C43 Cl3 1.750(3)
C43 Cl1A 1.803(6)
C43 Cl2B 1.839(11)

loop_
_geom_torsion_atom_site_label_1
_geom_torsion_atom_site_label_2
_geom_torsion_atom_site_label_3
_geom_torsion_atom_site_label_4
_geom_torsion
C6 C1 C2 C3 -4.7(3)
C7 C1 C2 C3 177.1(2)
C6 C1 C2 C15 178.3(2)
C7 C1 C2 C15 0.1(3)
C1 C2 C3 C4 2.6(4)
C15 C2 C3 C4 179.6(2)
C2 C3 C4 C5 1.1(4)
C3 C4 C5 C6 -2.4(4)
C4 C5 C6 C1 0.2(4)
C2 C1 C6 C5 3.4(3)
C7 C1 C6 C5 -178.6(2)
C2 C1 C7 C18 -146.8(2)
C6 C1 C7 C18 35.2(4)
C2 C1 C7 C8 32.8(3)
C6 C1 C7 C8 -145.2(2)
C18 C7 C8 C16 147.3(2)
C1 C7 C8 C16 -32.3(3)
C18 C7 C8 C9 -33.9(3)
C1 C7 C8 C9 146.4(2)
C16 C8 C9 C14 37.1(4)
C7 C8 C9 C14 -141.5(2)
C16 C8 C9 C10 -150.2(2)
C7 C8 C9 C10 31.1(3)
C14 C9 C10 C11 -3.3(3)
C8 C9 C10 C11 -176.4(2)
C14 C9 C10 C17 178.1(2)
C8 C9 C10 C17 5.1(3)
C9 C10 C11 C12 2.4(4)
C17 C10 C11 C12 -179.1(2)
C10 C11 C12 C13 -0.3(4)
C11 C12 C13 C14 -0.8(4)
C12 C13 C14 C9 -0.2(4)
C10 C9 C14 C13 2.3(3)
C8 C9 C14 C13 175.0(2)
C3 C2 C15 O1 33.9(3)
C1 C2 C15 O1 -149.1(2)
C3 C2 C15 C16 151.2(2)
C1 C2 C15 C16 -31.8(3)
C3 C2 C15 C19 -88.0(3)
C1 C2 C15 C19 89.0(3)
C9 C8 C16 C31 3.1(4)
C7 C8 C16 C31 -178.3(2)
C9 C8 C16 C15 179.8(2)
C7 C8 C16 C15 -1.6(3)
O1 C15 C16 C8 152.3(2)
C2 C15 C16 C8 33.0(3)
C19 C15 C16 C8 -88.8(3)
O1 C15 C16 C31 -30.9(3)
C2 C15 C16 C31 -150.2(2)
C19 C15 C16 C31 88.0(2)
C11 C10 C17 O2 25.0(3)
C9 C10 C17 O2 -156.4(2)
C11 C10 C17 C18 144.1(2)
C9 C10 C17 C18 -37.3(3)
C11 C10 C17 C25 -91.0(3)
C9 C10 C17 C25 87.6(2)
C8 C7 C18 C37 -178.9(2)
C1 C7 C18 C37 0.7(4)
C8 C7 C18 C17 -0.4(3)
C1 C7 C18 C17 179.2(2)
O2 C17 C18 C7 152.7(2)
C10 C17 C18 C7 35.4(3)
C25 C17 C18 C7 -87.0(3)
O2 C17 C18 C37 -28.7(3)
C10 C17 C18 C37 -146.0(2)
C25 C17 C18 C37 91.5(3)
O1 C15 C19 C24 49.5(3)
C2 C15 C19 C24 171.1(2)
C16 C15 C19 C24 -67.0(3)
O1 C15 C19 C20 -130.9(2)
C2 C15 C19 C20 -9.3(3)
C16 C15 C19 C20 112.6(2)
C24 C19 C20 C21 0.9(4)
C15 C19 C20 C21 -178.8(2)
C19 C20 C21 C22 -0.2(4)
C20 C21 C22 C23 -0.5(4)
C21 C22 C23 C24 0.6(4)
C22 C23 C24 C19 0.1(4)
C20 C19 C24 C23 -0.8(4)
C15 C19 C24 C23 178.9(2)
O2 C17 C25 C26 142.7(2)
C10 C17 C25 C26 -101.9(3)
C18 C17 C25 C26 21.4(3)
O2 C17 C25 C30 -38.5(3)
C10 C17 C25 C30 76.9(3)
C18 C17 C25 C30 -159.8(2)
C30 C25 C26 C27 1.1(4)
C17 C25 C26 C27 180.0(2)
C25 C26 C27 C28 0.4(4)
C26 C27 C28 C29 -1.3(4)
C27 C28 C29 C30 0.7(4)
C28 C29 C30 C25 0.8(4)
C26 C25 C30 C29 -1.7(4)
C17 C25 C30 C29 179.4(2)
C8 C16 C31 C36 69.0(3)
C15 C16 C31 C36 -107.7(3)
C8 C16 C31 C32 -109.4(3)
C15 C16 C31 C32 73.9(3)
C36 C31 C32 C33 -1.2(4)
C16 C31 C32 C33 177.3(2)
C31 C32 C33 C34 2.0(4)
C32 C33 C34 C35 -0.8(5)
C33 C34 C35 C36 -1.1(5)
C32 C31 C36 C35 -0.7(4)
C16 C31 C36 C35 -179.2(3)
C34 C35 C36 C31 1.9(5)
C7 C18 C37 C42 65.9(3)
C17 C18 C37 C42 -112.6(3)
C7 C18 C37 C38 -107.7(3)
C17 C18 C37 C38 73.8(3)
C42 C37 C38 C39 -2.1(4)
C18 C37 C38 C39 171.7(2)
C37 C38 C39 C40 -0.3(4)
C38 C39 C40 C41 1.7(4)
C39 C40 C41 C42 -0.5(4)
C40 C41 C42 C37 -2.0(4)
C38 C37 C42 C41 3.3(4)
C18 C37 C42 C41 -170.4(2)
